data_1518013
loop_
_publ_author_name
'Rout, Subhrajit'
'Ray, Sumit K.'
'Unhale, Rajshekhar A.'
'Singh, Vinod K.'

_publ_section_title
;
 Asymmetric direct vinylogous Michael addition to 2-enoylpyridine N-oxides
 catalyzed by bifunctional thio-urea.
;
_journal_issue 21
_journal_name_full 'Organic letters'
_journal_page_first 5568
_journal_page_last 5571
_journal_paper_doi 10.1021/ol5025794
_journal_volume 16
_journal_year 2014
_chemical_formula_sum 'C28 H25 N3 O3 S'
_chemical_formula_weight 483.57
_space_group_crystal_system monoclinic
_space_group_IT_number 4
_space_group_name_Hall 'P 2yb'
_space_group_name_H-M_alt 'P 1 21 1'
_symmetry_space_group_name_Hall 'P 2yb'
_symmetry_space_group_name_H-M 'P 1 21 1'
_atom_sites_solution_hydrogens geom
_audit_creation_method SHELXL-2014/7
_cell_angle_alpha 90.000(5)
_cell_angle_beta 98.979(5)
_cell_angle_gamma 90.000(5)
_cell_formula_units_Z 4
_cell_length_a 5.844(5)
_cell_length_b 24.190(5)
_cell_length_c 17.139(5)
_cell_measurement_temperature 100(2)
_cell_volume 2393(2)
_computing_cell_refinement 'Bruker SMART'
_computing_data_collection 'Bruker SMART'
_computing_data_reduction 'Bruker SAINT'
_computing_structure_refinement 'SHELXL-2014/7 (Sheldrick, 2014)'
_diffrn_ambient_temperature 100(2)
_diffrn_measured_fraction_theta_full 0.995
_diffrn_measured_fraction_theta_max 0.994
_diffrn_measurement_device_type 'CCD area detector'
_diffrn_measurement_method 'phi and omega scans'
_diffrn_radiation_monochromator graphite
_diffrn_radiation_source 'fine-focus sealed tube'
_diffrn_radiation_type MoK\a
_diffrn_radiation_wavelength 0.71069
_diffrn_reflns_av_R_equivalents 0.0943
_diffrn_reflns_av_unetI/netI 0.1123
_diffrn_reflns_Laue_measured_fraction_full 0.995
_diffrn_reflns_Laue_measured_fraction_max 0.994
_diffrn_reflns_limit_h_max 7
_diffrn_reflns_limit_h_min -7
_diffrn_reflns_limit_k_max 29
_diffrn_reflns_limit_k_min -26
_diffrn_reflns_limit_l_max 18
_diffrn_reflns_limit_l_min -20
_diffrn_reflns_number 12422
_diffrn_reflns_point_group_measured_fraction_full 0.891
_diffrn_reflns_point_group_measured_fraction_max 0.886
_diffrn_reflns_theta_full 25.240
_diffrn_reflns_theta_max 25.499
_diffrn_reflns_theta_min 1.203
_exptl_absorpt_coefficient_mu 0.171
_exptl_absorpt_correction_type none
_exptl_crystal_colour Colourless
_exptl_crystal_density_diffrn 1.342
_exptl_crystal_description Block
_exptl_crystal_F_000 1016
_exptl_crystal_size_max 0.21
_exptl_crystal_size_mid 0.16
_exptl_crystal_size_min 0.11
_refine_diff_density_max 0.510
_refine_diff_density_min -0.451
_refine_diff_density_rms 0.095
_refine_ls_abs_structure_details
;
 Flack x determined using 1774 quotients [(I+)-(I-)]/[(I+)+(I-)]
 (Parsons, Flack and Wagner, Acta Cryst. B69 (2013) 249-259).
;
_refine_ls_abs_structure_Flack 0.14(13)
_refine_ls_extinction_method none
_refine_ls_goodness_of_fit_ref 1.078
_refine_ls_hydrogen_treatment constr
_refine_ls_matrix_type full
_refine_ls_number_parameters 578
_refine_ls_number_reflns 7872
_refine_ls_number_restraints 1
_refine_ls_restrained_S_all 1.078
_refine_ls_R_factor_all 0.1002
_refine_ls_R_factor_gt 0.0727
_refine_ls_shift/su_max 0.011
_refine_ls_shift/su_mean 0.000
_refine_ls_structure_factor_coef Fsqd
_refine_ls_weighting_details 'w=1/[\s^2^(Fo^2^)+(0.1108P)^2^+1.1733P] where P=(Fo^2^+2Fc^2^)/3'
_refine_ls_weighting_scheme calc
_refine_ls_wR_factor_gt 0.1871
_refine_ls_wR_factor_ref 0.2208
_reflns_Friedel_coverage 0.740
_reflns_Friedel_fraction_full 0.781
_reflns_Friedel_fraction_max 0.774
_reflns_number_gt 5893
_reflns_number_total 7872
_reflns_threshold_expression 'I > 2\s(I)'
_cod_data_source_file ol5025794_si_003.cif
_cod_data_source_block shelx
_cod_depositor_comments
;
Adding full bibliography for 1518012--1518013.cif.

2019-02-11
Z value and formula fixed to values more according to usual
chemical conventions.                 miguel
;
_cod_original_formula_sum 'C56 H50 N6 O6 S2'
_cod_original_formula_weight 967.14
_cod_original_formula_units_Z 2
_cod_database_code 1518013
_shelx_shelxl_version_number 2014/7
_shelx_space_group_comment
;
The symmetry employed for this shelxl refinement is uniquely defined
by the following loop, which should always be used as a source of
symmetry information in preference to the above space-group names.
They are only intended as comments.
;

loop_
_space_group_symop_operation_xyz
'x, y, z'
'-x, y+1/2, -z'

loop_
_atom_site_label
_atom_site_type_symbol
_atom_site_fract_x
_atom_site_fract_y
_atom_site_fract_z
_atom_site_U_iso_or_equiv
_atom_site_adp_type
_atom_site_occupancy
_atom_site_site_symmetry_order
_atom_site_calc_flag
_atom_site_refinement_flags_posn
_atom_site_refinement_flags_adp
S1 S 0.0906(4) 0.71622(10) 0.35225(12) 0.0304(5) Uani 1 1 d . .
S2 S 0.6080(4) 0.81215(9) 0.40132(13) 0.0323(6) Uani 1 1 d . .
O1 O -0.1192(11) 0.6463(3) -0.0721(4) 0.0422(18) Uani 1 1 d . .
O2 O -0.5324(10) 0.7219(3) 0.0667(3) 0.0336(15) Uani 1 1 d . .
O3 O 0.8450(11) 0.7942(3) 0.8379(4) 0.0459(19) Uani 1 1 d . .
O4 O 0.2873(10) 0.8112(3) 0.6913(3) 0.0282(13) Uani 1 1 d . .
N1 N -0.3103(13) 0.6706(4) -0.1023(4) 0.0336(19) Uani 1 1 d . .
N2 N 0.4446(16) 0.5913(4) 0.0834(6) 0.049(2) Uani 1 1 d . .
N3 N 0.1459(16) 0.4752(4) 0.2252(5) 0.046(2) Uani 1 1 d . .
N4 N 0.6862(15) 0.8246(4) 0.8614(4) 0.041(2) Uani 1 1 d . .
N5 N 1.2614(14) 0.9354(4) 0.6608(5) 0.039(2) Uani 1 1 d . .
N6 N 0.8349(14) 1.0524(3) 0.5242(5) 0.038(2) Uani 1 1 d . .
C13 C -0.4523(14) 0.6972(4) -0.0575(5) 0.0263(19) Uani 1 1 d . .
C14 C -0.6633(15) 0.7200(4) -0.0925(5) 0.035(2) Uani 1 1 d . .
H14 H -0.7599 0.7368 -0.0612 0.042 Uiso 1 1 calc R U
C15 C -0.7291(18) 0.7177(5) -0.1740(5) 0.042(2) Uani 1 1 d . .
H15 H -0.8691 0.7326 -0.1983 0.051 Uiso 1 1 calc R U
C16 C -0.5758(16) 0.6921(5) -0.2181(5) 0.042(3) Uani 1 1 d . .
H16 H -0.6125 0.6910 -0.2729 0.050 Uiso 1 1 calc R U
C17 C -0.3758(19) 0.6691(5) -0.1824(5) 0.045(3) Uani 1 1 d . .
H17 H -0.2797 0.6518 -0.2133 0.055 Uiso 1 1 calc R U
C12 C -0.3856(14) 0.7035(3) 0.0301(4) 0.0229(17) Uani 1 1 d . .
C11 C -0.1451(15) 0.6892(4) 0.0719(5) 0.0261(19) Uani 1 1 d . .
H11A H -0.0315 0.7047 0.0425 0.031 Uiso 1 1 calc R U
H11B H -0.1267 0.6494 0.0725 0.031 Uiso 1 1 calc R U
C10 C -0.0967(14) 0.7109(4) 0.1576(4) 0.0252(18) Uani 1 1 d . .
H10 H -0.2245 0.6996 0.1849 0.030 Uiso 1 1 calc R U
C18 C -0.0815(14) 0.7741(4) 0.1592(5) 0.0257(19) Uani 1 1 d . .
C19 C 0.0836(15) 0.8016(4) 0.1263(5) 0.028(2) Uani 1 1 d . .
H19 H 0.1908 0.7817 0.1029 0.034 Uiso 1 1 calc R U
C20 C 0.0939(17) 0.8597(4) 0.1274(5) 0.035(2) Uani 1 1 d . .
H20 H 0.2091 0.8778 0.1055 0.042 Uiso 1 1 calc R U
C21 C -0.0667(17) 0.8903(4) 0.1611(5) 0.036(2) Uani 1 1 d . .
H21 H -0.0623 0.9288 0.1613 0.043 Uiso 1 1 calc R U
C22 C -0.2365(17) 0.8614(4) 0.1948(5) 0.036(2) Uani 1 1 d . .
H22 H -0.3467 0.8808 0.2175 0.043 Uiso 1 1 calc R U
C23 C -0.2395(16) 0.8039(4) 0.1941(5) 0.030(2) Uani 1 1 d . .
H23 H -0.3499 0.7853 0.2177 0.036 Uiso 1 1 calc R U
C9 C 0.1275(15) 0.6824(3) 0.1979(4) 0.0250(19) Uani 1 1 d . .
H9 H 0.2339 0.6801 0.1591 0.030 Uiso 1 1 calc R U
C8 C 0.2557(14) 0.7100(4) 0.2716(5) 0.032(2) Uani 1 1 d . .
H8A H 0.3029 0.7467 0.2576 0.038 Uiso 1 1 calc R U
H8B H 0.3953 0.6890 0.2899 0.038 Uiso 1 1 calc R U
C1 C 0.0736(14) 0.6229(4) 0.2217(5) 0.0248(19) Uani 1 1 d . .
C24 C 0.1667(16) 0.5786(4) 0.1869(5) 0.029(2) Uani 1 1 d . .
C25 C 0.3118(17) 0.5867(4) 0.1283(6) 0.036(2) Uani 1 1 d . .
C26 C 0.1474(17) 0.5219(5) 0.2087(6) 0.037(2) Uani 1 1 d . .
C2 C -0.0802(15) 0.6163(4) 0.2812(5) 0.027(2) Uani 1 1 d . .
C3 C -0.2303(14) 0.5717(4) 0.2794(5) 0.029(2) Uani 1 1 d . .
H3 H -0.2301 0.5449 0.2404 0.035 Uiso 1 1 calc R U
C4 C -0.3799(15) 0.5658(4) 0.3339(5) 0.028(2) Uani 1 1 d . .
H4 H -0.4806 0.5358 0.3309 0.033 Uiso 1 1 calc R U
C5 C -0.3786(16) 0.6056(4) 0.3939(5) 0.034(2) Uani 1 1 d . .
H5 H -0.4772 0.6023 0.4313 0.041 Uiso 1 1 calc R U
C6 C -0.2265(15) 0.6500(4) 0.3961(5) 0.030(2) Uani 1 1 d . .
H6 H -0.2236 0.6760 0.4362 0.036 Uiso 1 1 calc R U
C7 C -0.0787(14) 0.6572(4) 0.3408(5) 0.0237(18) Uani 1 1 d . .
C27 C 0.4953(15) 0.8425(4) 0.8110(5) 0.031(2) Uani 1 1 d . .
C28 C 0.711(2) 0.8391(6) 0.9383(5) 0.058(4) Uani 1 1 d . .
H28 H 0.8447 0.8290 0.9719 0.069 Uiso 1 1 calc R U
C29 C 0.547(2) 0.8678(7) 0.9678(6) 0.073(5) Uani 1 1 d . .
H29 H 0.5677 0.8758 1.0215 0.087 Uiso 1 1 calc R U
C30 C 0.343(2) 0.8861(8) 0.9183(7) 0.079(5) Uani 1 1 d . .
H30 H 0.2296 0.9066 0.9378 0.094 Uiso 1 1 calc R U
C31 C 0.3231(19) 0.8717(5) 0.8395(6) 0.048(3) Uani 1 1 d . .
H31 H 0.1911 0.8820 0.8050 0.058 Uiso 1 1 calc R U
C32 C 0.4722(14) 0.8293(4) 0.7243(4) 0.0239(18) Uani 1 1 d . .
C33 C 0.6704(14) 0.8423(4) 0.6804(5) 0.0259(19) Uani 1 1 d . .
H33A H 0.8118 0.8271 0.7097 0.031 Uiso 1 1 calc R U
H33B H 0.6889 0.8821 0.6785 0.031 Uiso 1 1 calc R U
C34 C 0.6413(15) 0.7563(3) 0.5955(5) 0.0249(19) Uani 1 1 d . .
C35 C 0.8400(15) 0.7276(4) 0.6288(5) 0.030(2) Uani 1 1 d . .
H35 H 0.9731 0.7468 0.6500 0.036 Uiso 1 1 calc R U
C36 C 0.8380(15) 0.6704(4) 0.6302(5) 0.030(2) Uani 1 1 d . .
H36 H 0.9697 0.6513 0.6531 0.036 Uiso 1 1 calc R U
C37 C 0.6433(17) 0.6413(4) 0.5980(5) 0.034(2) Uani 1 1 d . .
H37 H 0.6440 0.6028 0.5994 0.041 Uiso 1 1 calc R U
C38 C 0.4453(17) 0.6695(4) 0.5634(5) 0.032(2) Uani 1 1 d . .
H38 H 0.3132 0.6502 0.5415 0.039 Uiso 1 1 calc R U
C39 C 0.4476(14) 0.7270(4) 0.5620(5) 0.0265(19) Uani 1 1 d . .
H39 H 0.3169 0.7459 0.5380 0.032 Uiso 1 1 calc R U
C40 C 0.8176(14) 0.8472(3) 0.5517(5) 0.0251(19) Uani 1 1 d . .
H40 H 0.9650 0.8482 0.5879 0.030 Uiso 1 1 calc R U
C41 C 0.8593(15) 0.8173(4) 0.4760(4) 0.029(2) Uani 1 1 d . .
H41A H 0.9156 0.7803 0.4898 0.035 Uiso 1 1 calc R U
H41B H 0.9798 0.8367 0.4540 0.035 Uiso 1 1 calc R U
C42 C 0.8846(15) 0.9489(4) 0.5627(5) 0.0268(19) Uani 1 1 d . .
C43 C 1.0893(16) 0.9401(4) 0.6175(5) 0.031(2) Uani 1 1 d . .
C44 C 0.8496(15) 1.0061(4) 0.5407(6) 0.031(2) Uani 1 1 d . .
C45 C 0.7502(14) 0.9060(4) 0.5292(4) 0.0216(18) Uani 1 1 d . .
C46 C 0.5424(15) 0.9150(4) 0.4693(5) 0.0248(19) Uani 1 1 d . .
C47 C 0.4665(16) 0.8751(4) 0.4116(5) 0.029(2) Uani 1 1 d . .
C48 C 0.2709(16) 0.8844(4) 0.3554(6) 0.036(2) Uani 1 1 d . .
H48 H 0.2247 0.8580 0.3167 0.043 Uiso 1 1 calc R U
C49 C 0.1424(16) 0.9337(5) 0.3570(6) 0.037(2) Uani 1 1 d . .
H49 H 0.0153 0.9403 0.3183 0.045 Uiso 1 1 calc R U
C50 C 0.2051(16) 0.9719(4) 0.4158(5) 0.036(2) Uani 1 1 d . .
H50 H 0.1172 1.0038 0.4182 0.043 Uiso 1 1 calc R U
C51 C 0.4016(14) 0.9627(4) 0.4720(5) 0.029(2) Uani 1 1 d . .
H51 H 0.4413 0.9884 0.5122 0.034 Uiso 1 1 calc R U
C52 C 0.6382(14) 0.8192(4) 0.5948(4) 0.0245(19) Uani 1 1 d . .
H52 H 0.4846 0.8308 0.5685 0.029 Uiso 1 1 calc R U

loop_
_atom_site_aniso_label
_atom_site_aniso_U_11
_atom_site_aniso_U_22
_atom_site_aniso_U_33
_atom_site_aniso_U_23
_atom_site_aniso_U_13
_atom_site_aniso_U_12
S1 0.0366(12) 0.0319(13) 0.0234(10) 0.0015(10) 0.0065(9) -0.0050(11)
S2 0.0442(13) 0.0284(12) 0.0236(10) -0.0040(9) 0.0029(9) 0.0034(11)
O1 0.030(4) 0.062(5) 0.034(3) -0.008(3) 0.000(3) 0.011(3)
O2 0.034(3) 0.044(4) 0.024(3) 0.000(3) 0.007(3) 0.003(3)
O3 0.030(4) 0.057(5) 0.049(4) 0.011(4) 0.000(3) 0.006(4)
O4 0.027(3) 0.035(4) 0.023(3) 0.003(3) 0.003(2) -0.002(3)
N1 0.037(4) 0.044(5) 0.018(3) 0.002(3) -0.002(3) -0.001(4)
N2 0.055(6) 0.044(6) 0.053(5) -0.010(4) 0.021(5) -0.001(5)
N3 0.053(6) 0.033(5) 0.053(5) 0.002(4) 0.014(4) -0.004(4)
N4 0.050(5) 0.044(5) 0.025(4) 0.010(4) -0.008(4) -0.012(4)
N5 0.037(5) 0.035(5) 0.044(5) 0.000(4) 0.003(4) -0.003(4)
N6 0.035(5) 0.026(5) 0.052(5) -0.003(4) 0.003(4) -0.003(4)
C13 0.025(4) 0.031(5) 0.024(4) -0.002(4) 0.009(3) -0.003(4)
C14 0.033(5) 0.043(6) 0.028(4) 0.007(4) 0.003(4) -0.005(5)
C15 0.046(6) 0.050(7) 0.028(4) 0.004(5) -0.006(4) -0.014(5)
C16 0.037(5) 0.063(7) 0.023(4) 0.005(5) -0.003(4) 0.000(5)
C17 0.052(6) 0.063(8) 0.024(5) -0.009(5) 0.013(4) -0.007(6)
C12 0.032(4) 0.021(5) 0.018(4) -0.004(3) 0.010(3) -0.002(4)
C11 0.028(4) 0.029(5) 0.021(4) 0.000(4) -0.001(3) 0.001(4)
C10 0.025(4) 0.029(5) 0.021(4) 0.003(4) 0.001(3) -0.001(4)
C18 0.022(4) 0.037(5) 0.018(4) 0.002(4) 0.000(3) -0.004(4)
C19 0.026(4) 0.028(5) 0.032(4) -0.001(4) 0.010(4) 0.006(4)
C20 0.039(5) 0.036(6) 0.029(5) 0.002(4) 0.009(4) -0.009(5)
C21 0.048(6) 0.032(5) 0.024(4) 0.005(4) -0.002(4) 0.003(5)
C22 0.042(6) 0.037(6) 0.027(5) 0.000(4) 0.001(4) 0.009(5)
C23 0.033(5) 0.030(5) 0.027(4) -0.006(4) 0.006(4) 0.003(4)
C9 0.033(5) 0.029(5) 0.014(3) 0.000(3) 0.007(3) 0.004(4)
C8 0.020(4) 0.043(6) 0.032(4) 0.002(4) 0.003(3) -0.003(4)
C1 0.025(4) 0.028(5) 0.020(4) -0.003(4) -0.002(3) 0.000(4)
C24 0.035(5) 0.025(5) 0.027(4) 0.000(4) 0.005(4) -0.004(4)
C25 0.036(5) 0.039(6) 0.034(5) -0.001(4) 0.012(4) 0.003(5)
C26 0.038(6) 0.041(7) 0.036(5) 0.005(5) 0.014(4) 0.004(5)
C2 0.029(5) 0.035(5) 0.017(4) 0.002(4) 0.004(3) 0.002(4)
C3 0.022(4) 0.035(5) 0.029(4) -0.004(4) 0.002(4) -0.001(4)
C4 0.027(5) 0.028(5) 0.028(4) 0.005(4) 0.001(4) -0.001(4)
C5 0.037(5) 0.042(6) 0.023(4) 0.005(4) 0.000(4) 0.000(5)
C6 0.030(5) 0.033(5) 0.024(4) 0.004(4) -0.001(4) 0.000(4)
C7 0.023(4) 0.027(5) 0.020(4) 0.005(3) 0.002(3) 0.003(4)
C27 0.022(4) 0.050(6) 0.021(4) 0.005(4) 0.003(3) -0.002(4)
C28 0.051(7) 0.103(11) 0.015(4) 0.002(5) -0.007(5) -0.022(7)
C29 0.050(7) 0.142(14) 0.025(5) -0.001(7) 0.002(5) -0.024(8)
C30 0.059(8) 0.142(15) 0.034(6) -0.024(8) 0.003(6) 0.001(9)
C31 0.041(6) 0.080(9) 0.026(5) -0.014(5) 0.010(4) -0.006(6)
C32 0.020(4) 0.031(5) 0.022(4) 0.001(4) 0.004(3) -0.002(4)
C33 0.027(4) 0.031(5) 0.020(4) -0.003(4) 0.004(3) -0.002(4)
C34 0.029(5) 0.019(5) 0.026(4) -0.005(3) 0.004(4) -0.004(4)
C35 0.027(5) 0.033(6) 0.027(4) -0.003(4) -0.002(4) -0.001(4)
C36 0.027(5) 0.033(5) 0.030(4) 0.002(4) 0.001(4) 0.006(4)
C37 0.049(6) 0.025(5) 0.028(4) -0.004(4) 0.003(4) 0.002(4)
C38 0.038(5) 0.037(6) 0.023(4) 0.000(4) 0.008(4) 0.000(4)
C39 0.023(4) 0.022(5) 0.035(5) -0.003(4) 0.007(4) -0.007(4)
C40 0.020(4) 0.020(5) 0.035(4) -0.002(4) 0.004(4) -0.001(3)
C41 0.035(5) 0.034(5) 0.018(4) -0.001(4) 0.003(3) -0.003(4)
C42 0.033(5) 0.025(5) 0.024(4) 0.001(4) 0.007(4) 0.004(4)
C43 0.027(5) 0.032(5) 0.035(5) 0.001(4) 0.009(4) 0.004(4)
C44 0.023(5) 0.028(6) 0.040(5) -0.004(4) 0.002(4) 0.009(4)
C45 0.023(4) 0.025(5) 0.018(4) -0.005(3) 0.008(3) -0.002(3)
C46 0.030(5) 0.024(5) 0.021(4) -0.002(3) 0.007(3) -0.004(4)
C47 0.033(5) 0.026(5) 0.030(4) 0.006(4) 0.010(4) -0.004(4)
C48 0.034(5) 0.044(6) 0.030(5) 0.000(4) 0.004(4) -0.006(5)
C49 0.024(5) 0.052(7) 0.035(5) 0.002(5) -0.001(4) 0.002(5)
C50 0.037(5) 0.042(6) 0.028(5) 0.015(4) 0.004(4) 0.002(5)
C51 0.021(4) 0.040(6) 0.027(4) 0.007(4) 0.008(3) -0.001(4)
C52 0.028(4) 0.026(5) 0.016(4) -0.001(3) -0.005(3) 0.000(4)

loop_
_atom_type_symbol
_atom_type_description
_atom_type_scat_dispersion_real
_atom_type_scat_dispersion_imag
_atom_type_scat_source
C C 0.0033 0.0016 'International Tables Vol C Tables 4.2.6.8 and 6.1.1.4'
H H 0.0000 0.0000 'International Tables Vol C Tables 4.2.6.8 and 6.1.1.4'
N N 0.0061 0.0033 'International Tables Vol C Tables 4.2.6.8 and 6.1.1.4'
O O 0.0106 0.0060 'International Tables Vol C Tables 4.2.6.8 and 6.1.1.4'
S S 0.1246 0.1234 'International Tables Vol C Tables 4.2.6.8 and 6.1.1.4'

loop_
_geom_angle_atom_site_label_1
_geom_angle_atom_site_label_2
_geom_angle_atom_site_label_3
_geom_angle
C7 S1 C8 102.0(4)
C47 S2 C41 102.4(4)
O1 N1 C17 118.6(8)
O1 N1 C13 123.1(7)
C17 N1 C13 118.3(8)
O3 N4 C28 118.7(9)
O3 N4 C27 122.3(7)
C28 N4 C27 119.1(10)
N1 C13 C14 120.9(7)
N1 C13 C12 121.5(7)
C14 C13 C12 117.6(7)
C15 C14 C13 120.2(9)
C14 C15 C16 117.3(9)
C17 C16 C15 121.2(8)
C16 C17 N1 122.1(10)
O2 C12 C13 117.2(7)
O2 C12 C11 120.9(7)
C13 C12 C11 121.8(7)
C12 C11 C10 113.0(7)
C18 C10 C11 111.0(7)
C18 C10 C9 113.3(7)
C11 C10 C9 106.8(7)
C19 C18 C23 119.2(9)
C19 C18 C10 121.5(8)
C23 C18 C10 119.2(8)
C18 C19 C20 120.9(9)
C21 C20 C19 120.5(9)
C20 C21 C22 118.0(10)
C23 C22 C21 120.1(9)
C18 C23 C22 121.2(9)
C8 C9 C1 106.6(7)
C8 C9 C10 116.6(7)
C1 C9 C10 110.0(7)
C9 C8 S1 114.8(6)
C24 C1 C2 122.7(8)
C24 C1 C9 120.0(8)
C2 C1 C9 117.2(7)
C1 C24 C25 121.1(8)
C1 C24 C26 125.4(8)
C25 C24 C26 113.3(8)
N2 C25 C24 175.0(11)
N3 C26 C24 175.6(11)
C3 C2 C7 119.4(8)
C3 C2 C1 121.4(8)
C7 C2 C1 119.2(8)
C4 C3 C2 121.9(8)
C3 C4 C5 119.4(9)
C6 C5 C4 118.5(9)
C7 C6 C5 122.8(9)
C6 C7 C2 117.9(8)
C6 C7 S1 115.5(7)
C2 C7 S1 126.5(7)
N4 C27 C31 120.3(8)
N4 C27 C32 119.7(8)
C31 C27 C32 120.0(8)
C29 C28 N4 122.0(10)
C28 C29 C30 121.1(11)
C31 C30 C29 116.0(13)
C30 C31 C27 121.4(11)
O4 C32 C27 118.1(7)
O4 C32 C33 122.4(7)
C27 C32 C33 119.4(7)
C32 C33 C52 114.0(7)
C39 C34 C35 119.2(8)
C39 C34 C52 120.1(8)
C35 C34 C52 120.6(8)
C36 C35 C34 119.7(8)
C37 C36 C35 120.9(9)
C36 C37 C38 119.9(9)
C39 C38 C37 119.2(9)
C34 C39 C38 121.0(9)
C45 C40 C52 111.7(7)
C45 C40 C41 107.2(7)
C52 C40 C41 114.1(7)
C40 C41 S2 114.5(6)
C45 C42 C43 122.1(8)
C45 C42 C44 124.6(8)
C43 C42 C44 112.9(8)
N5 C43 C42 176.3(11)
N6 C44 C42 176.1(10)
C42 C45 C46 122.2(8)
C42 C45 C40 119.7(7)
C46 C45 C40 118.1(7)
C47 C46 C51 117.3(8)
C47 C46 C45 121.5(8)
C51 C46 C45 121.0(7)
C48 C47 C46 120.8(9)
C48 C47 S2 114.8(7)
C46 C47 S2 124.4(7)
C47 C48 C49 120.3(9)
C50 C49 C48 120.1(9)
C49 C50 C51 119.6(10)
C50 C51 C46 121.7(9)
C34 C52 C40 116.0(7)
C34 C52 C33 110.5(7)
C40 C52 C33 107.8(7)

loop_
_geom_bond_atom_site_label_1
_geom_bond_atom_site_label_2
_geom_bond_distance
S1 C7 1.731(9)
S1 C8 1.811(9)
S2 C47 1.755(10)
S2 C41 1.795(8)
O1 N1 1.296(9)
O2 C12 1.222(9)
O3 N4 1.298(11)
O4 C32 1.221(9)
N1 C17 1.367(11)
N1 C13 1.376(11)
N2 C25 1.180(13)
N3 C26 1.164(13)
N4 C28 1.350(13)
N4 C27 1.370(11)
N5 C43 1.158(12)
N6 C44 1.155(12)
C13 C14 1.398(12)
C13 C12 1.499(10)
C14 C15 1.391(12)
C15 C16 1.403(15)
C16 C17 1.352(14)
C12 C11 1.515(11)
C11 C10 1.543(11)
C10 C18 1.531(13)
C10 C9 1.545(11)
C18 C19 1.363(12)
C18 C23 1.380(13)
C19 C20 1.407(13)
C20 C21 1.389(14)
C21 C22 1.409(14)
C22 C23 1.391(14)
C9 C8 1.520(11)
C9 C1 1.540(12)
C1 C24 1.378(13)
C1 C2 1.471(12)
C24 C25 1.425(13)
C24 C26 1.432(14)
C2 C3 1.388(13)
C2 C7 1.420(12)
C3 C4 1.382(12)
C4 C5 1.409(13)
C5 C6 1.391(13)
C6 C7 1.389(12)
C27 C31 1.381(14)
C27 C32 1.504(11)
C28 C29 1.341(19)
C29 C30 1.424(18)
C30 C31 1.382(15)
C32 C33 1.509(11)
C33 C52 1.554(11)
C34 C39 1.384(11)
C34 C35 1.397(12)
C34 C52 1.521(12)
C35 C36 1.384(13)
C36 C37 1.377(13)
C37 C38 1.395(13)
C38 C39 1.390(13)
C40 C45 1.509(12)
C40 C52 1.531(12)
C40 C41 1.539(12)
C42 C45 1.373(12)
C42 C43 1.417(12)
C42 C44 1.440(13)
C45 C46 1.478(11)
C46 C47 1.405(12)
C46 C51 1.421(12)
C47 C48 1.393(13)
C48 C49 1.412(15)
C49 C50 1.375(14)
C50 C51 1.396(12)
